data_4067379
loop_
_publ_author_name
'Gallagher, Michelle'
'Wieder, Noah L.'
'Dioumaev, Vladimir K.'
'Carroll, Patrick J.'
'Berry, Donald H.'

_publ_section_title
;
 Low-Valent Ruthenium Complexes of the Non-innocent 2,6-Bis(imino)pyridine
 Ligand
;
_journal_issue 3
_journal_name_full Organometallics
_journal_page_first 591
_journal_paper_doi 10.1021/om9009075
_journal_volume 29
_journal_year 2010
_chemical_formula_sum 'C31 H45 N3 P2 Ru'
_chemical_formula_weight 622.71
_space_group_IT_number 14
_symmetry_cell_setting monoclinic
_symmetry_Int_Tables_number 14
_symmetry_space_group_name_Hall '-P 2yn'
_symmetry_space_group_name_H-M 'P 1 21/n 1'
_atom_sites_solution_hydrogens geom
_atom_sites_solution_primary direct
_audit_creation_method SHELXL-97
_cell_angle_alpha 90.00
_cell_angle_beta 110.43
_cell_angle_gamma 90.00
_cell_formula_units_Z 4
_cell_length_a 8.5301(5)
_cell_length_b 32.850(2)
_cell_length_c 11.9210(8)
_cell_measurement_temperature 143(1)
_cell_volume 3130.3(3)
_computing_data_collection 'CrystalClear (Rigaku, 1999)'
_computing_data_reduction 'CrystalClear (Rigaku, 1999)'
_computing_structure_refinement 'SHELXL-97 (Sheldrick, 1997)'
_computing_structure_solution 'SIR97 (Altomare, 1999)'
_diffrn_ambient_temperature 143(1)
_diffrn_measured_fraction_theta_full 0.979
_diffrn_measured_fraction_theta_max 0.979
_diffrn_measurement_device 'CCD Area Detector'
_diffrn_measurement_device_type 'Rigaku Mercury'
_diffrn_measurement_method 'phi and omega rotations'
_diffrn_radiation_monochromator graphite
_diffrn_radiation_source 'rotating anode'
_diffrn_radiation_type MoK\a
_diffrn_radiation_wavelength 0.71073
_diffrn_reflns_av_R_equivalents 0.0234
_diffrn_reflns_av_sigmaI/netI 0.0255
_diffrn_reflns_limit_h_max 9
_diffrn_reflns_limit_h_min -11
_diffrn_reflns_limit_k_max 42
_diffrn_reflns_limit_k_min -42
_diffrn_reflns_limit_l_max 15
_diffrn_reflns_limit_l_min -15
_diffrn_reflns_number 31305
_diffrn_reflns_theta_full 27.48
_diffrn_reflns_theta_max 27.48
_diffrn_reflns_theta_min 2.56
_exptl_absorpt_coefficient_mu 0.627
_exptl_absorpt_correction_T_max 1.0000
_exptl_absorpt_correction_T_min 0.7790
_exptl_absorpt_correction_type multi-scan
_exptl_absorpt_process_details
;  Shape and scale corrections using equivalent reflections.
   Shape function based on spherical harmonics.
   Highest even and odd order for spherical harmonics:  4  and  3
   Laue group:  2/m
   Friedel opposites are equivalent.
;
_exptl_crystal_density_diffrn 1.321
_exptl_crystal_density_method 'not measured'
_exptl_crystal_F_000 1304
_exptl_crystal_size_max 0.38
_exptl_crystal_size_mid 0.36
_exptl_crystal_size_min 0.14
_refine_diff_density_max 0.707
_refine_diff_density_min -0.521
_refine_diff_density_rms 0.061
_refine_ls_extinction_method none
_refine_ls_goodness_of_fit_ref 1.107
_refine_ls_hydrogen_treatment constr
_refine_ls_matrix_type full
_refine_ls_number_parameters 346
_refine_ls_number_reflns 7019
_refine_ls_number_restraints 0
_refine_ls_restrained_S_all 1.107
_refine_ls_R_factor_all 0.0345
_refine_ls_R_factor_gt 0.0313
_refine_ls_shift/su_max 0.001
_refine_ls_shift/su_mean 0.000
_refine_ls_structure_factor_coef Fsqd
_refine_ls_weighting_details 'calc w=1/[\s^2^(Fo^2^)+(0.0213P)^2^+2.8916P] where P=(Fo^2^+2Fc^2^)/3'
_refine_ls_weighting_scheme calc
_refine_ls_wR_factor_gt 0.0659
_refine_ls_wR_factor_ref 0.0674
_reflns_number_gt 6579
_reflns_number_total 7019
_reflns_threshold_expression >2sigma(I)
_cod_data_source_file om9009075_si_002.cif
_cod_data_source_block UP5043
_cod_original_cell_volume 3130.4(3)
_cod_original_sg_symbol_H-M 'P 21/n     '
_cod_database_code 4067379

loop_
_symmetry_equiv_pos_as_xyz
'x, y, z'
'-x+1/2, y+1/2, -z+1/2'
'-x, -y, -z'
'x-1/2, -y-1/2, z-1/2'

loop_
_atom_site_label
_atom_site_type_symbol
_atom_site_fract_x
_atom_site_fract_y
_atom_site_fract_z
_atom_site_U_iso_or_equiv
_atom_site_adp_type
_atom_site_occupancy
_atom_site_symmetry_multiplicity
_atom_site_calc_flag
_atom_site_refinement_flags
Ru1 Ru 0.786567(19) 0.136987(4) 0.646707(13) 0.01685(5) Uani 1 1 d .
P1 P 0.66863(7) 0.074435(16) 0.65788(5) 0.02257(11) Uani 1 1 d .
P2 P 0.56618(7) 0.176309(17) 0.63650(5) 0.02594(12) Uani 1 1 d .
N1 N 0.9327(2) 0.14627(5) 0.82354(14) 0.0211(3) Uani 1 1 d .
N2 N 0.9337(2) 0.18243(5) 0.63978(13) 0.0185(3) Uani 1 1 d .
N3 N 0.7796(2) 0.13551(5) 0.47165(14) 0.0189(3) Uani 1 1 d .
C1 C 1.0288(3) 0.18010(6) 0.84778(17) 0.0238(4) Uani 1 1 d .
C2 C 1.0261(2) 0.20223(6) 0.74466(17) 0.0211(4) Uani 1 1 d .
C3 C 1.1077(3) 0.23834(6) 0.73790(18) 0.0262(4) Uani 1 1 d .
H3 H 1.1673 0.2525 0.8073 0.035 Uiso 1 1 calc R
C4 C 1.0997(3) 0.25317(6) 0.62644(19) 0.0287(5) Uani 1 1 d .
H4 H 1.1510 0.2778 0.6216 0.038 Uiso 1 1 calc R
C5 C 1.0158(3) 0.23159(6) 0.52251(18) 0.0251(4) Uani 1 1 d .
H5 H 1.0148 0.2412 0.4488 0.033 Uiso 1 1 calc R
C6 C 0.9333(2) 0.19548(6) 0.52918(16) 0.0195(4) Uani 1 1 d .
C7 C 0.8529(2) 0.16729(6) 0.43700(17) 0.0213(4) Uani 1 1 d .
C8 C 0.9599(3) 0.11762(6) 0.91996(17) 0.0239(4) Uani 1 1 d .
C9 C 0.8680(3) 0.11982(7) 0.99669(18) 0.0300(5) Uani 1 1 d .
C10 C 0.8918(3) 0.08972(8) 1.0837(2) 0.0368(5) Uani 1 1 d .
H10 H 0.8324 0.0910 1.1359 0.049 Uiso 1 1 calc R
C11 C 1.0017(3) 0.05824(8) 1.0935(2) 0.0395(6) Uani 1 1 d .
H11 H 1.0137 0.0379 1.1503 0.053 Uiso 1 1 calc R
C12 C 1.0946(3) 0.05669(7) 1.0188(2) 0.0350(5) Uani 1 1 d .
H12 H 1.1689 0.0353 1.0260 0.047 Uiso 1 1 calc R
C13 C 1.0783(3) 0.08677(7) 0.93302(18) 0.0273(4) Uani 1 1 d .
C14 C 0.7435(4) 0.15325(8) 0.9853(2) 0.0444(6) Uani 1 1 d .
H14a H 0.6758 0.1467 1.0323 0.067 Uiso 1 1 calc R
H14b H 0.6735 0.1562 0.9029 0.067 Uiso 1 1 calc R
H14c H 0.8017 0.1783 1.0134 0.067 Uiso 1 1 calc R
C15 C 1.1888(3) 0.08605(8) 0.8583(2) 0.0370(5) Uani 1 1 d .
H15a H 1.1225 0.0913 0.7762 0.056 Uiso 1 1 calc R
H15b H 1.2405 0.0598 0.8646 0.056 Uiso 1 1 calc R
H15c H 1.2736 0.1066 0.8865 0.056 Uiso 1 1 calc R
C16 C 1.1434(3) 0.19093(7) 0.97174(19) 0.0373(6) Uani 1 1 d .
H16a H 1.0808 0.1916 1.0248 0.056 Uiso 1 1 calc R
H16b H 1.1922 0.2172 0.9704 0.056 Uiso 1 1 calc R
H16c H 1.2304 0.1709 0.9992 0.056 Uiso 1 1 calc R
C17 C 0.8685(3) 0.16967(7) 0.31572(18) 0.0307(5) Uani 1 1 d .
H17a H 0.9452 0.1492 0.3093 0.046 Uiso 1 1 calc R
H17b H 0.9095 0.1961 0.3051 0.046 Uiso 1 1 calc R
H17c H 0.7610 0.1653 0.2552 0.046 Uiso 1 1 calc R
C18 C 0.7381(2) 0.10129(6) 0.39068(17) 0.0218(4) Uani 1 1 d .
C19 C 0.5818(3) 0.09737(8) 0.2999(2) 0.0335(5) Uani 1 1 d .
C20 C 0.5500(3) 0.06285(8) 0.2272(2) 0.0416(6) Uani 1 1 d .
H20 H 0.4466 0.0601 0.1665 0.055 Uiso 1 1 calc R
C21 C 0.6679(3) 0.03294(8) 0.2433(2) 0.0408(6) Uani 1 1 d .
H21 H 0.6433 0.0098 0.1953 0.054 Uiso 1 1 calc R
C22 C 0.8225(3) 0.03736(7) 0.3308(2) 0.0332(5) Uani 1 1 d .
H22 H 0.9024 0.0171 0.3411 0.044 Uiso 1 1 calc R
C23 C 0.8619(3) 0.07162(6) 0.40429(18) 0.0247(4) Uani 1 1 d .
C24 C 0.4479(3) 0.12919(10) 0.2799(3) 0.0552(8) Uani 1 1 d .
H24a H 0.4084 0.1291 0.3461 0.083 Uiso 1 1 calc R
H24b H 0.3567 0.1232 0.2073 0.083 Uiso 1 1 calc R
H24c H 0.4931 0.1555 0.2735 0.083 Uiso 1 1 calc R
C25 C 1.0352(3) 0.07708(8) 0.4930(2) 0.0349(5) Uani 1 1 d .
H25a H 1.0925 0.0514 0.5067 0.052 Uiso 1 1 calc R
H25b H 1.0292 0.0871 0.5670 0.052 Uiso 1 1 calc R
H25c H 1.0950 0.0962 0.4622 0.052 Uiso 1 1 calc R
C26 C 0.6000(4) 0.06241(8) 0.7834(3) 0.0504(7) Uani 1 1 d .
H26a H 0.5138 0.0811 0.7840 0.076 Uiso 1 1 calc R
H26b H 0.6930 0.0647 0.8571 0.076 Uiso 1 1 calc R
H26c H 0.5570 0.0351 0.7748 0.076 Uiso 1 1 calc R
C27 C 0.8001(3) 0.02963(7) 0.6670(2) 0.0345(5) Uani 1 1 d .
H27a H 0.7389 0.0055 0.6712 0.052 Uiso 1 1 calc R
H27b H 0.8987 0.0315 0.7373 0.052 Uiso 1 1 calc R
H27c H 0.8318 0.0284 0.5973 0.052 Uiso 1 1 calc R
C28 C 0.4832(3) 0.05804(8) 0.5334(2) 0.0400(6) Uani 1 1 d .
H28a H 0.5126 0.0537 0.4636 0.060 Uiso 1 1 calc R
H28b H 0.3985 0.0787 0.5170 0.060 Uiso 1 1 calc R
H28c H 0.4414 0.0331 0.5545 0.060 Uiso 1 1 calc R
C29 C 0.3855(3) 0.16020(9) 0.6743(3) 0.0527(8) Uani 1 1 d .
H29a H 0.3060 0.1820 0.6584 0.079 Uiso 1 1 calc R
H29b H 0.4214 0.1531 0.7576 0.079 Uiso 1 1 calc R
H29c H 0.3344 0.1370 0.6268 0.079 Uiso 1 1 calc R
C30 C 0.6300(3) 0.22254(7) 0.7271(2) 0.0386(6) Uani 1 1 d .
H30a H 0.5323 0.2374 0.7257 0.058 Uiso 1 1 calc R
H30b H 0.6966 0.2392 0.6950 0.058 Uiso 1 1 calc R
H30c H 0.6944 0.2152 0.8081 0.058 Uiso 1 1 calc R
C31 C 0.4582(4) 0.20120(9) 0.4932(2) 0.0508(7) Uani 1 1 d .
H31a H 0.3781 0.1828 0.4413 0.076 Uiso 1 1 calc R
H31b H 0.5381 0.2089 0.4569 0.076 Uiso 1 1 calc R
H31c H 0.4015 0.2250 0.5060 0.076 Uiso 1 1 calc R

loop_
_atom_site_aniso_label
_atom_site_aniso_U_11
_atom_site_aniso_U_22
_atom_site_aniso_U_33
_atom_site_aniso_U_23
_atom_site_aniso_U_13
_atom_site_aniso_U_12
Ru1 0.01656(9) 0.01599(8) 0.01889(8) -0.00130(6) 0.00729(6) -0.00116(6)
P1 0.0211(3) 0.0188(3) 0.0298(3) -0.0022(2) 0.0113(2) -0.0040(2)
P2 0.0247(3) 0.0237(3) 0.0323(3) -0.0016(2) 0.0135(2) 0.0040(2)
N1 0.0263(9) 0.0205(8) 0.0175(8) -0.0003(6) 0.0091(7) -0.0025(7)
N2 0.0205(8) 0.0179(8) 0.0175(7) -0.0014(6) 0.0073(6) -0.0026(6)
N3 0.0168(8) 0.0195(8) 0.0182(8) -0.0019(6) 0.0031(6) 0.0008(6)
C1 0.0290(11) 0.0209(10) 0.0213(9) -0.0028(8) 0.0084(8) -0.0036(8)
C2 0.0224(10) 0.0194(10) 0.0215(9) -0.0025(7) 0.0077(8) -0.0024(8)
C3 0.0300(11) 0.0214(10) 0.0262(10) -0.0042(8) 0.0083(8) -0.0064(8)
C4 0.0349(12) 0.0193(10) 0.0328(11) 0.0019(8) 0.0131(9) -0.0069(9)
C5 0.0312(11) 0.0216(10) 0.0242(10) 0.0049(8) 0.0118(8) 0.0003(8)
C6 0.0204(10) 0.0188(10) 0.0197(9) 0.0026(7) 0.0075(7) 0.0032(7)
C7 0.0229(10) 0.0211(10) 0.0186(9) 0.0024(7) 0.0057(7) 0.0034(8)
C8 0.0318(11) 0.0221(10) 0.0168(9) 0.0015(7) 0.0071(8) -0.0050(8)
C9 0.0420(13) 0.0269(11) 0.0231(10) 0.0005(8) 0.0142(9) -0.0010(9)
C10 0.0520(15) 0.0366(13) 0.0264(11) 0.0052(10) 0.0195(10) -0.0042(11)
C11 0.0520(16) 0.0354(14) 0.0286(12) 0.0120(10) 0.0109(11) -0.0045(11)
C12 0.0349(13) 0.0301(12) 0.0334(12) 0.0058(9) 0.0035(10) 0.0006(10)
C13 0.0260(11) 0.0279(11) 0.0249(10) 0.0007(8) 0.0049(8) -0.0037(9)
C14 0.0657(18) 0.0439(15) 0.0360(13) 0.0046(11) 0.0336(13) 0.0120(13)
C15 0.0284(13) 0.0453(15) 0.0381(13) 0.0041(11) 0.0124(10) 0.0046(10)
C16 0.0510(15) 0.0326(13) 0.0222(11) -0.0039(9) 0.0050(10) -0.0147(11)
C17 0.0448(14) 0.0275(12) 0.0204(10) 0.0026(8) 0.0120(9) 0.0023(10)
C18 0.0236(10) 0.0220(10) 0.0208(9) -0.0036(7) 0.0088(8) -0.0027(8)
C19 0.0277(12) 0.0408(14) 0.0295(11) -0.0093(10) 0.0068(9) -0.0028(10)
C20 0.0366(14) 0.0523(16) 0.0329(12) -0.0197(11) 0.0085(10) -0.0171(12)
C21 0.0554(16) 0.0339(13) 0.0440(14) -0.0186(11) 0.0309(12) -0.0188(12)
C22 0.0455(14) 0.0223(11) 0.0430(13) -0.0025(9) 0.0295(11) 0.0006(10)
C23 0.0276(11) 0.0239(10) 0.0273(10) 0.0001(8) 0.0156(8) -0.0005(8)
C24 0.0325(15) 0.067(2) 0.0474(16) -0.0159(14) -0.0097(12) 0.0134(13)
C25 0.0274(12) 0.0362(13) 0.0415(13) 0.0033(10) 0.0125(10) 0.0093(10)
C26 0.073(2) 0.0378(15) 0.0601(17) -0.0098(12) 0.0484(16) -0.0251(14)
C27 0.0321(13) 0.0217(11) 0.0465(14) 0.0038(9) 0.0096(10) 0.0016(9)
C28 0.0238(12) 0.0321(13) 0.0557(16) -0.0033(11) 0.0032(10) -0.0073(10)
C29 0.0344(15) 0.0454(17) 0.093(2) -0.0005(15) 0.0413(15) 0.0050(12)
C30 0.0472(15) 0.0276(12) 0.0416(13) -0.0053(10) 0.0164(11) 0.0089(10)
C31 0.0543(17) 0.0530(18) 0.0405(14) 0.0014(12) 0.0106(12) 0.0283(14)

loop_
_atom_type_symbol
_atom_type_description
_atom_type_scat_dispersion_real
_atom_type_scat_dispersion_imag
_atom_type_scat_source
C C 0.0033 0.0016 'International Tables Vol C Tables 4.2.6.8 and 6.1.1.4'
H H 0.0000 0.0000 'International Tables Vol C Tables 4.2.6.8 and 6.1.1.4'
N N 0.0061 0.0033 'International Tables Vol C Tables 4.2.6.8 and 6.1.1.4'
P P 0.1023 0.0942 'International Tables Vol C Tables 4.2.6.8 and 6.1.1.4'
Ru Ru -1.2594 0.8363 'International Tables Vol C Tables 4.2.6.8 and 6.1.1.4'

loop_
_geom_angle_atom_site_label_1
_geom_angle_atom_site_label_2
_geom_angle_atom_site_label_3
_geom_angle
N2 Ru1 N1 76.37(6)
N2 Ru1 N3 76.70(6)
N1 Ru1 N3 146.02(6)
N2 Ru1 P2 95.47(5)
N1 Ru1 P2 99.55(5)
N3 Ru1 P2 103.28(5)
N2 Ru1 P1 166.41(5)
N1 Ru1 P1 101.09(5)
N3 Ru1 P1 100.22(5)
P2 Ru1 P1 98.12(2)
C26 P1 C27 98.17(13)
C26 P1 C28 99.58(13)
C27 P1 C28 98.61(11)
C26 P1 Ru1 120.59(9)
C27 P1 Ru1 116.62(8)
C28 P1 Ru1 118.99(9)
C31 P2 C29 99.60(15)
C31 P2 C30 97.44(13)
C29 P2 C30 101.34(13)
C31 P2 Ru1 116.55(9)
C29 P2 Ru1 125.52(9)
C30 P2 Ru1 111.93(8)
C1 N1 C8 116.76(16)
C1 N1 Ru1 116.44(13)
C8 N1 Ru1 126.18(13)
C6 N2 C2 121.69(16)
C6 N2 Ru1 118.96(12)
C2 N2 Ru1 119.21(12)
C7 N3 C18 115.36(16)
C7 N3 Ru1 115.86(12)
C18 N3 Ru1 127.41(13)
N1 C1 C2 114.23(17)
N1 C1 C16 122.89(18)
C2 C1 C16 122.55(19)
N2 C2 C3 119.10(17)
N2 C2 C1 111.88(17)
C3 C2 C1 128.94(18)
C2 C3 C4 119.59(19)
C5 C4 C3 120.67(19)
C4 C5 C6 119.72(18)
N2 C6 C5 118.91(17)
N2 C6 C7 112.05(17)
C5 C6 C7 128.92(18)
N3 C7 C6 114.68(16)
N3 C7 C17 122.71(18)
C6 C7 C17 122.11(18)
C9 C8 C13 120.78(19)
C9 C8 N1 121.13(19)
C13 C8 N1 118.07(18)
C10 C9 C8 118.7(2)
C10 C9 C14 120.0(2)
C8 C9 C14 121.27(19)
C11 C10 C9 120.9(2)
C10 C11 C12 120.0(2)
C11 C12 C13 120.9(2)
C12 C13 C8 118.5(2)
C12 C13 C15 120.0(2)
C8 C13 C15 121.42(19)
C19 C18 C23 120.03(19)
C19 C18 N3 122.28(18)
C23 C18 N3 117.69(17)
C20 C19 C18 118.8(2)
C20 C19 C24 119.6(2)
C18 C19 C24 121.6(2)
C21 C20 C19 121.5(2)
C20 C21 C22 119.6(2)
C21 C22 C23 121.3(2)
C22 C23 C18 118.8(2)
C22 C23 C25 120.2(2)
C18 C23 C25 121.02(19)

loop_
_geom_bond_atom_site_label_1
_geom_bond_atom_site_label_2
_geom_bond_distance
Ru1 N2 1.9705(16)
Ru1 N1 2.0631(16)
Ru1 N3 2.0673(16)
Ru1 P2 2.2489(6)
Ru1 P1 2.3121(5)
P1 C26 1.830(2)
P1 C27 1.831(2)
P1 C28 1.832(2)
P2 C31 1.827(3)
P2 C29 1.828(3)
P2 C30 1.833(2)
N1 C1 1.351(3)
N1 C8 1.440(2)
N2 C6 1.385(2)
N2 C2 1.386(2)
N3 C7 1.353(3)
N3 C18 1.443(2)
C1 C2 1.421(3)
C1 C16 1.502(3)
C2 C3 1.392(3)
C3 C4 1.394(3)
C4 C5 1.389(3)
C5 C6 1.396(3)
C6 C7 1.418(3)
C7 C17 1.500(3)
C8 C9 1.399(3)
C8 C13 1.400(3)
C9 C10 1.396(3)
C9 C14 1.500(3)
C10 C11 1.373(4)
C11 C12 1.383(3)
C12 C13 1.394(3)
C13 C15 1.506(3)
C18 C19 1.399(3)
C18 C23 1.404(3)
C19 C20 1.395(3)
C19 C24 1.505(4)
C20 C21 1.370(4)
C21 C22 1.374(4)
C22 C23 1.393(3)
C23 C25 1.499(3)
